data_7241871
loop_
_publ_author_name
'Kornyakov, Ilya V.'
'Tyumentseva, Olga S.'
'Krivovichev, Sergey V.'
'Tananaev, Ivan G.'
'Gurzhiy, Vladislav V.'

_publ_section_title
;
 Crystal chemistry of the M2+[(UO2)(T6+O4)2(H2O)](H2O)4 (M2+ = Mg, Mn, Fe,
 Co, Ni and Zn; T6+ = S, Se) compounds: the interplay between chemical
 composition, pH and structural architecture
;
_journal_issue 5
_journal_name_full CrystEngComm
_journal_page_first 1140
_journal_page_last 1148
_journal_paper_doi 10.1039/D0CE01587C
_journal_volume 23
_journal_year 2021
_chemical_formula_moiety 'H10 Ni O15 S0.78 Se1.22 U'
_chemical_formula_sum 'H10 Ni O15 S0.77 Se1.23 U'
_chemical_formula_weight 668.39
_space_group_crystal_system monoclinic
_space_group_IT_number 14
_space_group_name_Hall '-P 2ybc'
_space_group_name_H-M_alt 'P 1 21/c 1'
_atom_sites_solution_hydrogens difmap
_atom_sites_solution_primary dual
_audit_creation_date 2020-10-03
_audit_creation_method
;
Olex2 1.2
(compiled 2018.05.29 svn.r3508 for OlexSys, GUI svn.r5506)
;
_audit_update_record
;
2020-10-17 deposited with the CCDC.	2020-12-08 downloaded from the CCDC.
;
_cell_angle_alpha 90
_cell_angle_beta 92.8940(10)
_cell_angle_gamma 90
_cell_formula_units_Z 4
_cell_length_a 8.35980(10)
_cell_length_b 11.4808(2)
_cell_length_c 12.96310(10)
_cell_measurement_reflns_used 15082
_cell_measurement_temperature 100(2)
_cell_measurement_theta_max 36.2670
_cell_measurement_theta_min 2.3740
_cell_volume 1242.58(3)
_computing_cell_refinement 'CrysAlisPro 1.171.40.53 (Rigaku OD, 2019)'
_computing_data_collection 'CrysAlisPro 1.171.40.53 (Rigaku OD, 2019)'
_computing_data_reduction 'CrysAlisPro 1.171.40.53 (Rigaku OD, 2019)'
_computing_molecular_graphics 'Olex2 (Dolomanov et al., 2009)'
_computing_publication_material 'Olex2 (Dolomanov et al., 2009)'
_computing_structure_refinement 'ShelXL (Sheldrick, 2015)'
_computing_structure_solution 'ShelXT (Sheldrick, 2015)'
_diffrn_ambient_temperature 100(2)
_diffrn_detector 'CCD plate'
_diffrn_measured_fraction_theta_full 1.000
_diffrn_measured_fraction_theta_max 1.000
_diffrn_measurement_details
;
List of Runs (angles in degrees, time in seconds):

  # Type    Start    End  Width  t~exp~   \w     \q     \k     \f   Frames
#--------------------------------------------------------------------------
  1  \f   -360.00   9.50   0.50   69.99 -98.65 -34.00 -40.00    --   739
  2  \w   -100.38 -20.38   0.50   70.00    --  -34.00 147.98 -65.98  160
  3  \w    241.05 319.05   0.50   70.00    --  -34.00-169.98-150.01  156
;
_diffrn_measurement_device 'abstract diffractometer'
_diffrn_measurement_device_type 'Bruker APEX-II CCD'
_diffrn_measurement_method '\w and \f scans'
_diffrn_orient_matrix_type 'CrysAlisPro convention (1999,Acta A55,543-557)'
_diffrn_orient_matrix_UB_11 0.0481275000
_diffrn_orient_matrix_UB_12 -0.0045674000
_diffrn_orient_matrix_UB_13 -0.0433330000
_diffrn_orient_matrix_UB_21 0.0689287000
_diffrn_orient_matrix_UB_22 -0.0076746000
_diffrn_orient_matrix_UB_23 0.0334952000
_diffrn_orient_matrix_UB_31 -0.0121607000
_diffrn_orient_matrix_UB_32 -0.0611516000
_diffrn_orient_matrix_UB_33 -0.0009386000
_diffrn_radiation_monochromator graphite
_diffrn_radiation_probe x-ray
_diffrn_radiation_type MoK\a
_diffrn_radiation_wavelength 0.71073
_diffrn_reflns_av_R_equivalents 0.0187
_diffrn_reflns_av_unetI/netI 0.0118
_diffrn_reflns_Laue_measured_fraction_full 1.000
_diffrn_reflns_Laue_measured_fraction_max 1.000
_diffrn_reflns_limit_h_max 10
_diffrn_reflns_limit_h_min -10
_diffrn_reflns_limit_k_max 11
_diffrn_reflns_limit_k_min -14
_diffrn_reflns_limit_l_max 16
_diffrn_reflns_limit_l_min -16
_diffrn_reflns_number 11402
_diffrn_reflns_point_group_measured_fraction_full 1.000
_diffrn_reflns_point_group_measured_fraction_max 1.000
_diffrn_reflns_theta_full 25.242
_diffrn_reflns_theta_max 27.499
_diffrn_reflns_theta_min 2.371
_diffrn_source 'fine-focus sealed X-ray tube'
_diffrn_source_type 'Enhance (Mo) X-ray Source'
_exptl_absorpt_coefficient_mu 18.328
_exptl_absorpt_correction_T_max 1.00000
_exptl_absorpt_correction_T_min 0.35519
_exptl_absorpt_correction_type multi-scan
_exptl_absorpt_process_details
;
CrysAlisPro 1.171.40.53 (Rigaku Oxford Diffraction, 2019)
Empirical absorption correction using spherical harmonics,
 implemented in SCALE3 ABSPACK scaling algorithm.
;
_exptl_crystal_colour 'clear yellowish green'
_exptl_crystal_colour_lustre clear
_exptl_crystal_colour_modifier yellowish
_exptl_crystal_colour_primary green
_exptl_crystal_density_diffrn 3.573
_exptl_crystal_description plate
_exptl_crystal_F_000 1216
_exptl_crystal_size_max 0.21
_exptl_crystal_size_mid 0.09
_exptl_crystal_size_min 0.06
_refine_diff_density_max 1.659
_refine_diff_density_min -1.405
_refine_diff_density_rms 0.143
_refine_ls_extinction_method none
_refine_ls_goodness_of_fit_ref 1.124
_refine_ls_hydrogen_treatment refxyz
_refine_ls_matrix_type full
_refine_ls_number_parameters 204
_refine_ls_number_reflns 2856
_refine_ls_number_restraints 15
_refine_ls_restrained_S_all 1.125
_refine_ls_R_factor_all 0.0179
_refine_ls_R_factor_gt 0.0172
_refine_ls_shift/su_max 0.002
_refine_ls_shift/su_mean 0.000
_refine_ls_structure_factor_coef Fsqd
_refine_ls_weighting_details 'w=1/[\s^2^(Fo^2^)+(0.0209P)^2^+4.0059P] where P=(Fo^2^+2Fc^2^)/3'
_refine_ls_weighting_scheme calc
_refine_ls_wR_factor_gt 0.0413
_refine_ls_wR_factor_ref 0.0416
_reflns_Friedel_coverage 0.000
_reflns_number_gt 2777
_reflns_number_total 2856
_reflns_threshold_expression 'I > 2\s(I)'
_cod_data_source_file d0ce01587c1.cif
_cod_data_source_block Compound_7
_cod_depositor_comments 'Adding full bibliography for 7241870--7241883.cif.'
_cod_database_code 7241871
_shelxl_version_number 2014/6
_chemical_oxdiff_formula 'Ni4  O60  S6  Se1  U4  '
_shelx_space_group_comment
;
The symmetry employed for this shelxl refinement is uniquely defined
by the following loop, which should always be used as a source of
symmetry information in preference to the above space-group names.
They are only intended as comments.
;
_shelx_estimated_absorpt_t_max 0.406
_shelx_estimated_absorpt_t_min 0.114
_reflns_odcompleteness_completeness 94.29
_reflns_odcompleteness_iscentric 1
_reflns_odcompleteness_theta 36.10
_olex2_refinement_description
;
1. Fixed Uiso
 At 1.5 times of:
  All O(H,H,H,H,H,H,H,H,H,H) groups
2. Shared sites
{S2, Se2}
{S1, Se1}
3. Restrained distances
 H15B-O15
 0.98 with sigma of 0.02
 O15-H15A
 0.98 with sigma of 0.02
 H15B-H15A
 1.5 with sigma of 0.02
 H13A-O13
 0.98 with sigma of 0.02
 H13B-O13
 0.98 with sigma of 0.02
 H13A-H13B
 1.5 with sigma of 0.02
 H12A-O12
 0.98 with sigma of 0.02
 O12-H12B
 0.98 with sigma of 0.02
 H12B-H12A
 1.5 with sigma of 0.02
 O10-H10A
 0.98 with sigma of 0.02
 H10B-H10A
 1.5 with sigma of 0.02
 H10B-O10
 0.98 with sigma of 0.02
 H14A-O14
 0.98 with sigma of 0.02
 O14-H14B
 0.98 with sigma of 0.02
 H14A-H14B
 1.5 with sigma of 0.02
4. Uiso/Uaniso restraints and constraints
Uanis(S2) = Uanis(Se2)
Uanis(S1) = Uanis(Se1)
5. Others
 Sof(Se2)=1-FVAR(1)
 Sof(S2)=FVAR(1)
 Sof(Se1)=1-FVAR(2)
 Sof(S1)=FVAR(2)
;
_olex2_submission_special_instructions 'No special instructions were received'
_oxdiff_exptl_absorpt_empirical_details
;
Empirical correction (ABSPACK) includes:
- Absorption correction using spherical harmonics
- Frame scaling
- Detector area scaling
;
_oxdiff_exptl_absorpt_empirical_full_max 1.576
_oxdiff_exptl_absorpt_empirical_full_min 0.397

loop_
_space_group_symop_operation_xyz
'x, y, z'
'-x, y+1/2, -z+1/2'
'-x, -y, -z'
'x, -y-1/2, z-1/2'

loop_
_atom_site_label
_atom_site_type_symbol
_atom_site_fract_x
_atom_site_fract_y
_atom_site_fract_z
_atom_site_U_iso_or_equiv
_atom_site_adp_type
_atom_site_occupancy
_atom_site_site_symmetry_order
_atom_site_calc_flag
_atom_site_refinement_flags_posn
_atom_site_refinement_flags_adp
_atom_site_refinement_flags_occupancy
_atom_site_disorder_assembly
_atom_site_disorder_group
U1 U 0.61857(2) 0.41015(2) 0.75179(2) 0.00521(5) Uani 1 1 d . . . . .
Se1 Se 0.26225(4) 0.60078(3) 0.77204(3) 0.00538(13) Uani 0.785(3) 1 d . . P A 4
Se2 Se 0.75580(5) 0.72315(4) 0.75423(3) 0.00449(16) Uani 0.440(3) 1 d . . P B 2
Ni1 Ni 0.83490(5) 0.72871(4) 0.50538(3) 0.00797(9) Uani 1 1 d . . . . .
S1 S 0.26225(4) 0.60078(3) 0.77204(3) 0.00538(13) Uani 0.215(3) 1 d . . P A 3
S2 S 0.75580(5) 0.72315(4) 0.75423(3) 0.00449(16) Uani 0.560(3) 1 d . . P B 1
O1 O 0.6882(3) 0.3768(2) 0.88045(18) 0.0117(5) Uani 1 1 d . . . . .
O2 O 0.5504(3) 0.4444(2) 0.62363(18) 0.0097(4) Uani 1 1 d . . . . .
O3 O 0.4138(3) 0.5232(2) 0.81342(19) 0.0115(5) Uani 1 1 d . . . . .
O4 O 0.1068(3) 0.5501(2) 0.8241(2) 0.0162(5) Uani 1 1 d . . . . .
O5 O 0.2463(3) 0.6017(2) 0.6491(2) 0.0136(5) Uani 1 1 d . . . . .
O6 O 0.7323(3) 0.5954(2) 0.7884(2) 0.0122(5) Uani 1 1 d . . . . .
O7 O 0.8286(3) 0.7935(2) 0.84556(18) 0.0127(5) Uani 1 1 d . . . . .
O8 O 0.8679(3) 0.7304(2) 0.66426(18) 0.0130(5) Uani 1 1 d . . . . .
O9 O 0.2899(3) 0.7320(2) 0.81528(18) 0.0120(5) Uani 1 1 d . . . . .
O10 O 0.8980(3) 0.4305(2) 0.6969(2) 0.0119(5) Uani 1 1 d D . . . .
O11 O 0.5870(3) 0.7731(2) 0.71904(19) 0.0131(5) Uani 1 1 d . . . . .
O12 O 0.8254(4) 0.5541(2) 0.50690(19) 0.0179(6) Uani 1 1 d D . . . .
O13 O 1.0792(3) 0.7220(2) 0.49768(19) 0.0136(5) Uani 1 1 d D . . . .
O14 O 0.8482(4) 0.9048(2) 0.5042(2) 0.0159(6) Uani 1 1 d D . . . .
O15 O 0.5898(3) 0.7366(2) 0.50129(19) 0.0164(5) Uani 1 1 d D . . . .
H10A H 0.968(5) 0.370(3) 0.679(3) 0.025 Uiso 1 1 d DR . . . .
H10B H 0.965(5) 0.480(3) 0.741(3) 0.025 Uiso 1 1 d DR . . . .
H12A H 0.862(5) 0.501(3) 0.559(2) 0.025 Uiso 1 1 d DR . . . .
H12B H 0.789(6) 0.507(3) 0.450(2) 0.025 Uiso 1 1 d DR . . . .
H13A H 1.137(5) 0.702(4) 0.560(2) 0.025 Uiso 1 1 d DR . . . .
H13B H 1.134(5) 0.788(3) 0.472(3) 0.025 Uiso 1 1 d DR . . . .
H14A H 0.851(6) 0.958(3) 0.560(2) 0.025 Uiso 1 1 d DR . . . .
H14B H 0.793(5) 0.944(4) 0.449(2) 0.025 Uiso 1 1 d DR . . . .
H15A H 0.545(5) 0.765(4) 0.562(2) 0.025 Uiso 1 1 d DR . . . .
H15B H 0.529(5) 0.670(3) 0.483(3) 0.025 Uiso 1 1 d DR . . . .

loop_
_atom_site_aniso_label
_atom_site_aniso_U_11
_atom_site_aniso_U_22
_atom_site_aniso_U_33
_atom_site_aniso_U_23
_atom_site_aniso_U_13
_atom_site_aniso_U_12
U1 0.00616(7) 0.00461(7) 0.00488(7) -0.00046(4) 0.00047(4) -0.00070(4)
Se1 0.0050(2) 0.0038(2) 0.0074(2) 0.00038(12) 0.00112(13) 0.00036(12)
Se2 0.0053(2) 0.0037(3) 0.0045(2) -0.00163(15) 0.00043(15) -0.00040(15)
Ni1 0.0093(2) 0.0075(2) 0.00717(19) -0.00179(14) 0.00043(15) -0.00115(15)
S1 0.0050(2) 0.0038(2) 0.0074(2) 0.00038(12) 0.00112(13) 0.00036(12)
S2 0.0053(2) 0.0037(3) 0.0045(2) -0.00163(15) 0.00043(15) -0.00040(15)
O1 0.0151(12) 0.0124(12) 0.0073(11) -0.0007(9) -0.0025(9) -0.0003(10)
O2 0.0121(12) 0.0108(12) 0.0061(10) 0.0003(9) -0.0014(8) -0.0005(9)
O3 0.0076(11) 0.0127(13) 0.0145(11) -0.0010(9) 0.0023(9) 0.0018(9)
O4 0.0112(12) 0.0191(14) 0.0187(13) 0.0074(11) 0.0043(10) 0.0013(10)
O5 0.0157(13) 0.0122(13) 0.0125(12) -0.0024(9) -0.0042(10) 0.0024(9)
O6 0.0121(12) 0.0050(12) 0.0194(13) -0.0066(9) 0.0008(10) -0.0030(9)
O7 0.0153(12) 0.0138(13) 0.0090(11) 0.0022(9) 0.0006(9) -0.0029(10)
O8 0.0160(12) 0.0151(13) 0.0076(11) -0.0003(9) -0.0011(9) -0.0028(10)
O9 0.0171(13) 0.0062(11) 0.0129(11) 0.0012(9) 0.0025(9) -0.0008(9)
O10 0.0090(12) 0.0089(12) 0.0180(13) -0.0025(9) 0.0033(9) 0.0001(9)
O11 0.0115(12) 0.0128(12) 0.0152(12) -0.0005(10) 0.0029(9) 0.0068(9)
O12 0.0332(16) 0.0089(13) 0.0114(12) -0.0009(10) -0.0019(11) -0.0047(11)
O13 0.0096(12) 0.0176(13) 0.0136(12) -0.0009(10) 0.0020(9) -0.0039(10)
O14 0.0291(15) 0.0085(13) 0.0096(12) -0.0021(9) -0.0049(11) 0.0002(10)
O15 0.0125(12) 0.0246(15) 0.0121(12) -0.0086(11) -0.0006(9) -0.0006(10)

loop_
_atom_type_symbol
_atom_type_description
_atom_type_scat_dispersion_real
_atom_type_scat_dispersion_imag
_atom_type_scat_source
H H 0.0000 0.0000 'International Tables Vol C Tables 4.2.6.8 and 6.1.1.4'
Ni Ni 0.3393 1.1124 'International Tables Vol C Tables 4.2.6.8 and 6.1.1.4'
O O 0.0106 0.0060 'International Tables Vol C Tables 4.2.6.8 and 6.1.1.4'
S S 0.1246 0.1234 'International Tables Vol C Tables 4.2.6.8 and 6.1.1.4'
Se Se -0.0929 2.2259 'International Tables Vol C Tables 4.2.6.8 and 6.1.1.4'
U U -9.6767 9.6646 'International Tables Vol C Tables 4.2.6.8 and 6.1.1.4'

loop_
_geom_angle_atom_site_label_1
_geom_angle_atom_site_label_2
_geom_angle_atom_site_label_3
_geom_angle
_geom_angle_site_symmetry_1
_geom_angle_site_symmetry_3
_geom_angle_publ_flag
O1 U1 O3 90.54(10) . . ?
O1 U1 O6 84.06(11) . . ?
O1 U1 O9 93.56(10) . 2_646 ?
O1 U1 O10 91.19(10) . . ?
O1 U1 O11 85.02(10) . 2_646 ?
O2 U1 O1 179.48(12) . . ?
O2 U1 O3 89.47(10) . . ?
O2 U1 O6 95.45(10) . . ?
O2 U1 O9 86.69(10) . 2_646 ?
O2 U1 O10 88.47(10) . . ?
O2 U1 O11 95.48(10) . 2_646 ?
O3 U1 O6 74.02(9) . . ?
O3 U1 O9 150.20(9) . 2_646 ?
O3 U1 O10 139.94(8) . . ?
O3 U1 O11 76.32(9) . 2_646 ?
O6 U1 O10 66.37(9) . . ?
O6 U1 O11 148.20(9) . 2_646 ?
O9 U1 O6 135.75(9) 2_646 . ?
O9 U1 O10 69.53(8) 2_646 . ?
O9 U1 O11 74.67(9) 2_646 2_646 ?
O11 U1 O10 143.68(9) 2_646 . ?
O3 Se1 O9 107.56(13) . . ?
O4 Se1 O3 107.34(13) . . ?
O4 Se1 O9 107.25(14) . . ?
O5 Se1 O3 111.09(13) . . ?
O5 Se1 O4 113.28(14) . . ?
O5 Se1 O9 110.07(12) . . ?
O6 Se2 O11 107.72(14) . . ?
O7 Se2 O6 109.24(13) . . ?
O7 Se2 O8 108.93(14) . . ?
O7 Se2 O11 110.36(14) . . ?
O8 Se2 O6 111.08(14) . . ?
O8 Se2 O11 109.50(13) . . ?
O8 Ni1 O7 171.02(10) . 4_575 ?
O12 Ni1 O7 83.60(10) . 4_575 ?
O12 Ni1 O8 90.16(10) . . ?
O12 Ni1 O13 90.17(11) . . ?
O12 Ni1 O14 179.13(12) . . ?
O12 Ni1 O15 90.24(12) . . ?
O13 Ni1 O7 85.53(10) . 4_575 ?
O13 Ni1 O8 88.04(10) . . ?
O14 Ni1 O7 96.52(10) . 4_575 ?
O14 Ni1 O8 89.62(10) . . ?
O14 Ni1 O13 88.98(12) . . ?
O14 Ni1 O15 90.62(12) . . ?
O15 Ni1 O7 90.28(10) . 4_575 ?
O15 Ni1 O8 96.22(10) . . ?
O15 Ni1 O13 175.72(10) . . ?
O3 S1 O9 107.56(13) . . ?
O4 S1 O3 107.34(13) . . ?
O4 S1 O9 107.25(14) . . ?
O5 S1 O3 111.09(13) . . ?
O5 S1 O4 113.28(14) . . ?
O5 S1 O9 110.07(12) . . ?
O6 S2 O11 107.72(14) . . ?
O7 S2 O6 109.24(13) . . ?
O7 S2 O8 108.93(14) . . ?
O7 S2 O11 110.36(14) . . ?
O8 S2 O6 111.08(14) . . ?
O8 S2 O11 109.50(13) . . ?
Se1 O3 U1 140.56(14) . . ?
S1 O3 U1 140.56(14) . . ?
Se2 O6 U1 148.16(16) . . ?
S2 O6 U1 148.16(16) . . ?
Se2 O7 Ni1 133.75(15) . 4_576 ?
S2 O7 Ni1 133.75(15) . 4_576 ?
Se2 O8 Ni1 134.58(15) . . ?
S2 O8 Ni1 134.58(15) . . ?
Se1 O9 U1 136.09(13) . 2_656 ?
S1 O9 U1 136.09(13) . 2_656 ?
Se2 O11 U1 147.48(15) . 2_656 ?
S2 O11 U1 147.48(15) . 2_656 ?

loop_
_geom_bond_atom_site_label_1
_geom_bond_atom_site_label_2
_geom_bond_distance
_geom_bond_site_symmetry_2
_geom_bond_publ_flag
U1 O1 1.780(2) . ?
U1 O2 1.773(2) . ?
U1 O3 2.322(2) . ?
U1 O6 2.368(2) . ?
U1 O9 2.365(2) 2_646 ?
U1 O10 2.487(3) . ?
U1 O11 2.374(2) 2_646 ?
Se1 O3 1.618(2) . ?
Se1 O4 1.604(3) . ?
Se1 O5 1.593(3) . ?
Se1 O9 1.620(2) . ?
Se2 O6 1.547(2) . ?
Se2 O7 1.534(2) . ?
Se2 O8 1.535(2) . ?
Se2 O11 1.570(2) . ?
Ni1 O7 2.085(2) 4_575 ?
Ni1 O8 2.064(2) . ?
Ni1 O12 2.006(3) . ?
Ni1 O13 2.051(3) . ?
Ni1 O14 2.024(2) . ?
Ni1 O15 2.049(3) . ?
S1 O3 1.618(2) . ?
S1 O4 1.604(3) . ?
S1 O5 1.593(3) . ?
S1 O9 1.620(2) . ?
S2 O6 1.547(2) . ?
S2 O7 1.534(2) . ?
S2 O8 1.535(2) . ?
S2 O11 1.570(2) . ?
O7 Ni1 2.085(2) 4_576 ?
O9 U1 2.364(2) 2_656 ?
O11 U1 2.374(2) 2_656 ?
